data_7704031
loop_
_publ_author_name
'De Bellis, Jacopo'
'Bellucci, Luca'
'Bottaro, Gregorio'
'Labella, Luca'
'Marchetti, Fabio'
'Samaritani, Simona'
'Belli Dell'Amico, Daniela'
'Armelao, Lidia'

_publ_section_title
;
 Single-crystal-to-single-crystal post-synthetic modifications of
 three-dimensional LOFs (Ln = Gd, Eu): a way to modulate their
 luminescence and thermometric properties.
;
_journal_issue 18
_journal_name_full 'Dalton transactions (Cambridge, England : 2003)'
_journal_page_first 6030
_journal_page_last 6042
_journal_paper_doi 10.1039/d0dt00449a
_journal_volume 49
_journal_year 2020
_chemical_formula_moiety 'C18 H20 N2 O11 Gd, C H Cl3'
_chemical_formula_sum 'C19 H21 Cl3 Gd N2 O11'
_chemical_formula_weight 716.98
_space_group_crystal_system triclinic
_space_group_IT_number 2
_space_group_name_Hall '-P 1'
_space_group_name_H-M_alt 'P -1'
_atom_sites_solution_hydrogens mixed
_audit_creation_method SHELXL-2014/7
_audit_update_record
;
2019-09-30 deposited with the CCDC.	2020-04-08 downloaded from the CCDC.
;
_cell_angle_alpha 97.296(3)
_cell_angle_beta 111.893(3)
_cell_angle_gamma 101.042(3)
_cell_formula_units_Z 2
_cell_length_a 10.6393(13)
_cell_length_b 11.1570(13)
_cell_length_c 11.7912(15)
_cell_measurement_reflns_used 9775
_cell_measurement_temperature 296(2)
_cell_measurement_theta_max 32.96
_cell_measurement_theta_min 2.47
_cell_volume 1244.0(3)
_computing_cell_refinement 'Bruker SAINT'
_computing_data_collection 'Bruker APEX2'
_computing_data_reduction 'Bruker SAINT'
_computing_molecular_graphics 'Bruker SHELXTL'
_computing_publication_material 'WinGX publication routines (Farrugia, 1999)'
_computing_structure_refinement 'SHELXL-2014/7 (Sheldrick, 2014)'
_computing_structure_solution 'SHELXT (Sheldrick, 2015)'
_diffrn_ambient_temperature 293(2)
_diffrn_measured_fraction_theta_full 0.992
_diffrn_measured_fraction_theta_max 0.992
_diffrn_measurement_device_type 'Bruker APEX-II CCD'
_diffrn_measurement_method '\f and \w scans'
_diffrn_radiation_monochromator graphite
_diffrn_radiation_source 'sealed tube'
_diffrn_radiation_type MoK\a
_diffrn_radiation_wavelength 0.71073
_diffrn_reflns_av_R_equivalents 0.0427
_diffrn_reflns_av_unetI/netI 0.0234
_diffrn_reflns_Laue_measured_fraction_full 0.992
_diffrn_reflns_Laue_measured_fraction_max 0.992
_diffrn_reflns_limit_h_max 13
_diffrn_reflns_limit_h_min -13
_diffrn_reflns_limit_k_max 13
_diffrn_reflns_limit_k_min -13
_diffrn_reflns_limit_l_max 14
_diffrn_reflns_limit_l_min -14
_diffrn_reflns_number 34357
_diffrn_reflns_point_group_measured_fraction_full 0.992
_diffrn_reflns_point_group_measured_fraction_max 0.992
_diffrn_reflns_theta_full 25.242
_diffrn_reflns_theta_max 26.494
_diffrn_reflns_theta_min 3.007
_exptl_absorpt_coefficient_mu 3.048
_exptl_absorpt_correction_T_max 0.6510
_exptl_absorpt_correction_T_min 0.4136
_exptl_absorpt_correction_type numerical
_exptl_absorpt_process_details 'Bruker SADABS-2016/2'
_exptl_crystal_colour white
_exptl_crystal_density_diffrn 1.914
_exptl_crystal_description Prism
_exptl_crystal_F_000 704
_exptl_crystal_size_max 0.392
_exptl_crystal_size_mid 0.299
_exptl_crystal_size_min 0.290
_refine_diff_density_max 3.257
_refine_diff_density_min -2.408
_refine_diff_density_rms 0.212
_refine_ls_extinction_method none
_refine_ls_goodness_of_fit_ref 1.251
_refine_ls_hydrogen_treatment constr
_refine_ls_matrix_type full
_refine_ls_number_parameters 297
_refine_ls_number_reflns 5094
_refine_ls_number_restraints 0
_refine_ls_restrained_S_all 1.251
_refine_ls_R_factor_all 0.0592
_refine_ls_R_factor_gt 0.0508
_refine_ls_shift/su_max 0.001
_refine_ls_shift/su_mean 0.000
_refine_ls_structure_factor_coef Fsqd
_refine_ls_weighting_details 'w=1/[\s^2^(Fo^2^)+(0.0327P)^2^+14.8482P] where P=(Fo^2^+2Fc^2^)/3'
_refine_ls_weighting_scheme calc
_refine_ls_wR_factor_gt 0.1223
_refine_ls_wR_factor_ref 0.1306
_reflns_Friedel_coverage 0.000
_reflns_number_gt 4645
_reflns_number_total 5094
_reflns_threshold_expression 'I > 2\s(I)'
_cod_data_source_file d0dt00449a2.cif
_cod_data_source_block shelx_CCDC1
_cod_depositor_comments
;
The following automatic conversions were performed:

data item '_exptl_absorpt_correction_type' value 'Numerical' was
changed to 'numerical' in accordance with the
/home/data/users/saulius/crontab/automatic-downloads/rss-feeds/RSC/lib/dictionaries/cif_core.dic
dictionary named 'cif_core.dic' version 2.4.2 last updated on
2011-04-26.

Automatic conversion script
Id: cif_fix_values 7556 2019-12-06 15:28:31Z antanas 

 Adding full bibliography for 7704030--7704032.cif.
;
_cod_original_formula_sum 'C19 H21 Cl3 N2 O11 Gd'
_cod_database_code 7704031
_shelx_shelxl_version_number 2014/7
_shelx_space_group_comment
;
The symmetry employed for this shelxl refinement is uniquely defined
by the following loop, which should always be used as a source of
symmetry information in preference to the above space-group names.
They are only intended as comments.
;
_shelx_estimated_absorpt_t_min 0.381
_shelx_estimated_absorpt_t_max 0.472

loop_
_space_group_symop_operation_xyz
'x, y, z'
'-x, -y, -z'

loop_
_atom_site_label
_atom_site_type_symbol
_atom_site_fract_x
_atom_site_fract_y
_atom_site_fract_z
_atom_site_U_iso_or_equiv
_atom_site_adp_type
_atom_site_occupancy
_atom_site_site_symmetry_order
_atom_site_calc_flag
_atom_site_refinement_flags_posn
_atom_site_refinement_flags_adp
_atom_site_refinement_flags_occupancy
_atom_site_disorder_assembly
_atom_site_disorder_group
Gd1 Gd 0.10941(3) 0.53613(3) 0.69485(3) 0.02003(12) Uani 1 1 d . . . . .
C1 C 0.3024(8) 0.7626(7) 0.8568(8) 0.0330(17) Uani 1 1 d . . . . .
C2 C 0.4059(8) 0.8859(7) 0.9296(8) 0.0375(19) Uani 1 1 d . . . . .
C3 C 0.3632(9) 0.9745(8) 0.9892(10) 0.048(2) Uani 1 1 d . . . . .
H3 H 0.2712 0.9570 0.9824 0.058 Uiso 1 1 calc R U . . .
C4 C 0.5443(9) 0.9103(8) 0.9406(10) 0.050(3) Uani 1 1 d . . . . .
C5 C 0.2064(7) 0.4855(6) 0.4360(7) 0.0240(14) Uani 1 1 d . . . . .
C6 C 0.3583(7) 0.4941(7) 0.4684(7) 0.0273(15) Uani 1 1 d . . . . .
C7 C 0.4544(8) 0.5333(8) 0.5926(7) 0.0320(17) Uani 1 1 d . . . . .
H7 H 0.4238 0.5555 0.6547 0.038 Uiso 1 1 calc R U . . .
C8 C 0.4037(8) 0.4602(8) 0.3746(8) 0.0358(18) Uani 1 1 d . . . . .
C9 C -0.0343(7) 0.2519(6) 0.4979(6) 0.0211(13) Uani 1 1 d . . . . .
C10 C -0.0206(7) 0.1201(6) 0.4958(6) 0.0250(14) Uani 1 1 d . . . . .
C11 C 0.0032(9) 0.0731(7) 0.6046(7) 0.0310(16) Uani 1 1 d . . . . .
H11 H 0.0050 0.1229 0.6749 0.037 Uiso 1 1 calc R U . . .
C12 C -0.0241(9) 0.0435(7) 0.3891(7) 0.0305(16) Uani 1 1 d . . . . .
C13 C 0.1172(12) 0.3759(10) 0.9259(10) 0.053(2) Uani 1 1 d . . . . .
H13 H 0.2101 0.3744 0.9680 0.063 Uiso 1 1 calc R U . . .
C14 C 0.0542(16) 0.1897(13) 0.9968(15) 0.084(4) Uani 1 1 d . . . . .
H14A H -0.0314 0.1337 0.9875 0.126 Uiso 1 1 calc R U . . .
H14B H 0.1053 0.1442 0.9637 0.126 Uiso 1 1 calc R U . . .
H14C H 0.1100 0.2265 1.0840 0.126 Uiso 1 1 calc R U . . .
C15 C -0.1250(13) 0.2903(17) 0.8697(16) 0.094(5) Uani 1 1 d . . . . .
H15A H -0.1834 0.2191 0.8799 0.141 Uiso 1 1 calc R U . . .
H15B H -0.1376 0.3656 0.9081 0.141 Uiso 1 1 calc R U . . .
H15C H -0.1506 0.2876 0.7821 0.141 Uiso 1 1 calc R U . . .
C16 C 0.3105(11) 0.3303(10) 0.7330(11) 0.059(3) Uani 1 1 d . . . . .
H16 H 0.2401 0.2772 0.6607 0.071 Uiso 1 1 calc R U . . .
C17 C 0.434(3) 0.169(2) 0.743(2) 0.166(11) Uani 1 1 d . . . . .
H17A H 0.5238 0.1581 0.7949 0.249 Uiso 1 1 calc R U . . .
H17B H 0.3609 0.1063 0.7461 0.249 Uiso 1 1 calc R U . . .
H17C H 0.4258 0.1613 0.6583 0.249 Uiso 1 1 calc R U . . .
C18 C 0.5380(16) 0.3722(18) 0.8916(18) 0.122(7) Uani 1 1 d . . . . .
H18A H 0.6110 0.3302 0.9203 0.183 Uiso 1 1 calc R U . . .
H18B H 0.5725 0.4465 0.8675 0.183 Uiso 1 1 calc R U . . .
H18C H 0.5092 0.3946 0.9576 0.183 Uiso 1 1 calc R U . . .
N1 N 0.0217(9) 0.2880(8) 0.9290(8) 0.051(2) Uani 1 1 d . . . . .
N2 N 0.4237(10) 0.2928(10) 0.7886(10) 0.067(3) Uani 1 1 d . . . . .
O1 O 0.1864(5) 0.7331(5) 0.8618(5) 0.0313(11) Uani 1 1 d . . . . .
O2 O 0.3392(6) 0.6884(5) 0.7914(6) 0.0427(15) Uani 1 1 d . . . . .
O3 O 0.5939(8) 0.8273(8) 0.8873(10) 0.094(4) Uani 1 1 d . . . . .
H3A H 0.5309 0.7634 0.8487 0.140 Uiso 1 1 calc R U . . .
O4 O 0.1645(5) 0.5059(5) 0.5212(5) 0.0305(11) Uani 1 1 d . . . . .
O5 O -0.1232(5) 0.5427(5) 0.6786(5) 0.0335(12) Uani 1 1 d . . . . .
O6 O 0.3173(6) 0.4204(8) 0.2515(5) 0.061(2) Uani 1 1 d . . . . .
H6 H 0.2368 0.4198 0.2419 0.091 Uiso 1 1 calc R U . . .
O7 O -0.0056(5) 0.3214(4) 0.6016(5) 0.0287(11) Uani 1 1 d . . . . .
O8 O 0.0710(6) 0.7152(4) 0.6058(5) 0.0307(11) Uani 1 1 d . . . . .
O9 O -0.0470(9) 0.0798(6) 0.2781(6) 0.0529(19) Uani 1 1 d . . . . .
H9 H -0.0580 0.1507 0.2844 0.079 Uiso 1 1 calc R U . . .
O10 O 0.0953(7) 0.4627(6) 0.8710(6) 0.0466(15) Uani 1 1 d . . . . .
O11 O 0.2913(6) 0.4280(6) 0.7686(6) 0.0471(15) Uani 1 1 d . . . . .
C19A C 0.5956(14) 0.8588(13) 0.6434(12) 0.298(5) Uiso 0.658(9) 1 d G U P A 1
H19A H 0.5995 0.8017 0.7007 0.447 Uiso 0.658(9) 1 d G U P A 1
Cl1A Cl 0.4202(12) 0.8584(16) 0.5625(17) 0.298(5) Uiso 0.658(9) 1 d G U P A 1
Cl2A Cl 0.6952(16) 1.0086(16) 0.7321(14) 0.298(5) Uiso 0.658(9) 1 d G U P A 1
Cl3A Cl 0.6647(16) 0.8053(16) 0.5393(16) 0.298(5) Uiso 0.658(9) 1 d G U P A 1
C19B C 0.4769(13) 0.8223(13) 0.5272(13) 0.298(5) Uiso 0.342(9) 1 d G U P A 2
H19B H 0.4376 0.7917 0.5844 0.447 Uiso 0.342(9) 1 d G U P A 2
Cl1B Cl 0.4009(17) 0.9408(19) 0.4719(17) 0.298(5) Uiso 0.342(9) 1 d G U P A 2
Cl2B Cl 0.6586(12) 0.8805(13) 0.6101(13) 0.298(5) Uiso 0.342(9) 1 d G U P A 2
Cl3B Cl 0.437(2) 0.6972(16) 0.4032(18) 0.298(5) Uiso 0.342(9) 1 d G U P A 2

loop_
_atom_site_aniso_label
_atom_site_aniso_U_11
_atom_site_aniso_U_22
_atom_site_aniso_U_33
_atom_site_aniso_U_23
_atom_site_aniso_U_13
_atom_site_aniso_U_12
Gd1 0.01404(17) 0.01430(17) 0.02752(19) 0.00200(12) 0.00446(13) 0.00419(11)
C1 0.026(4) 0.023(4) 0.038(4) 0.000(3) 0.005(3) 0.001(3)
C2 0.024(4) 0.025(4) 0.046(5) -0.007(3) 0.003(3) 0.000(3)
C3 0.020(4) 0.036(5) 0.069(6) -0.017(4) 0.011(4) -0.004(3)
C4 0.025(4) 0.032(4) 0.071(6) -0.025(4) 0.009(4) 0.002(3)
C5 0.016(3) 0.024(3) 0.034(4) 0.005(3) 0.012(3) 0.007(3)
C6 0.013(3) 0.035(4) 0.031(4) 0.001(3) 0.006(3) 0.009(3)
C7 0.024(4) 0.048(5) 0.024(4) -0.002(3) 0.011(3) 0.012(3)
C8 0.020(4) 0.050(5) 0.035(4) 0.006(4) 0.009(3) 0.010(3)
C9 0.017(3) 0.017(3) 0.026(3) 0.003(3) 0.007(3) 0.001(2)
C10 0.027(3) 0.017(3) 0.025(3) 0.004(3) 0.005(3) 0.005(3)
C11 0.047(4) 0.020(3) 0.028(4) 0.004(3) 0.015(3) 0.016(3)
C12 0.042(4) 0.021(3) 0.024(3) 0.005(3) 0.008(3) 0.010(3)
C13 0.055(6) 0.056(6) 0.053(6) 0.025(5) 0.024(5) 0.015(5)
C14 0.085(9) 0.067(8) 0.106(11) 0.049(8) 0.034(8) 0.027(7)
C15 0.052(7) 0.128(13) 0.121(13) 0.069(11) 0.039(8) 0.028(8)
C16 0.044(5) 0.052(6) 0.068(7) 0.010(5) 0.003(5) 0.021(5)
C17 0.18(2) 0.142(18) 0.151(19) -0.015(14) 0.009(16) 0.128(18)
C18 0.065(9) 0.124(15) 0.126(14) 0.037(12) -0.024(9) 0.034(10)
N1 0.049(5) 0.056(5) 0.055(5) 0.029(4) 0.024(4) 0.015(4)
N2 0.061(6) 0.078(7) 0.074(6) 0.024(5) 0.024(5) 0.050(5)
O1 0.027(3) 0.027(3) 0.032(3) -0.003(2) 0.010(2) -0.001(2)
O2 0.025(3) 0.028(3) 0.061(4) -0.013(3) 0.011(3) 0.002(2)
O3 0.035(4) 0.060(5) 0.153(9) -0.061(5) 0.039(5) -0.008(3)
O4 0.022(2) 0.028(3) 0.046(3) 0.006(2) 0.019(2) 0.009(2)
O5 0.018(2) 0.048(3) 0.033(3) 0.009(2) 0.008(2) 0.010(2)
O6 0.024(3) 0.120(7) 0.026(3) -0.010(3) 0.004(2) 0.021(4)
O7 0.034(3) 0.019(2) 0.028(3) 0.004(2) 0.007(2) 0.007(2)
O8 0.040(3) 0.017(2) 0.029(3) 0.006(2) 0.007(2) 0.010(2)
O9 0.105(6) 0.032(3) 0.034(3) 0.017(3) 0.029(4) 0.038(4)
O10 0.063(4) 0.042(3) 0.039(3) 0.016(3) 0.022(3) 0.016(3)
O11 0.036(3) 0.044(4) 0.060(4) 0.014(3) 0.011(3) 0.023(3)

loop_
_atom_type_symbol
_atom_type_description
_atom_type_scat_dispersion_real
_atom_type_scat_dispersion_imag
_atom_type_scat_source
C C 0.0033 0.0016 'International Tables Vol C Tables 4.2.6.8 and 6.1.1.4'
H H 0.0000 0.0000 'International Tables Vol C Tables 4.2.6.8 and 6.1.1.4'
N N 0.0061 0.0033 'International Tables Vol C Tables 4.2.6.8 and 6.1.1.4'
O O 0.0106 0.0060 'International Tables Vol C Tables 4.2.6.8 and 6.1.1.4'
Cl Cl 0.1484 0.1585 'International Tables Vol C Tables 4.2.6.8 and 6.1.1.4'
Gd Gd -0.1653 3.9035 'International Tables Vol C Tables 4.2.6.8 and 6.1.1.4'

loop_
_exptl_crystal_face_index_h
_exptl_crystal_face_index_k
_exptl_crystal_face_index_l
_exptl_crystal_face_perp_dist
-1.00 0.00 0.00 0.1500
1.00 0.00 0.00 0.1300
0.00 1.00 0.00 0.0960
0.00 -1.00 0.00 0.1490
0.00 -1.00 1.00 0.1330
0.00 1.00 -1.00 0.1170
-1.00 0.00 2.00 0.1350
1.00 0.00 -2.00 0.1750
0.00 0.00 -1.00 0.1400
0.00 0.00 1.00 0.0890
-1.00 0.00 1.00 0.1520
1.00 0.00 -1.00 0.1720

loop_
_geom_angle_atom_site_label_1
_geom_angle_atom_site_label_2
_geom_angle_atom_site_label_3
_geom_angle
_geom_angle_site_symmetry_1
_geom_angle_site_symmetry_3
_geom_angle_publ_flag
O4 Gd1 O10 147.6(2) . . ?
O4 Gd1 O7 77.85(18) . . ?
O10 Gd1 O7 79.7(2) . . ?
O4 Gd1 O8 75.79(18) . . ?
O10 Gd1 O8 136.5(2) . . ?
O7 Gd1 O8 128.23(17) . . ?
O4 Gd1 O11 79.5(2) . . ?
O10 Gd1 O11 72.4(2) . . ?
O7 Gd1 O11 75.3(2) . . ?
O8 Gd1 O11 139.7(2) . . ?
O4 Gd1 O5 123.06(18) . . ?
O10 Gd1 O5 76.0(2) . . ?
O7 Gd1 O5 82.07(19) . . ?
O8 Gd1 O5 76.41(19) . . ?
O11 Gd1 O5 143.8(2) . . ?
O4 Gd1 O2 83.9(2) . . ?
O10 Gd1 O2 101.1(2) . . ?
O7 Gd1 O2 143.62(18) . . ?
O8 Gd1 O2 75.6(2) . . ?
O11 Gd1 O2 70.5(2) . . ?
O5 Gd1 O2 133.85(19) . . ?
O4 Gd1 O1 128.05(18) . . ?
O10 Gd1 O1 75.9(2) . . ?
O7 Gd1 O1 154.06(18) . . ?
O8 Gd1 O1 68.15(18) . . ?
O11 Gd1 O1 105.2(2) . . ?
O5 Gd1 O1 83.48(18) . . ?
O2 Gd1 O1 52.16(18) . . ?
O4 Gd1 C1 105.9(2) . . ?
O10 Gd1 C1 89.7(2) . . ?
O7 Gd1 C1 163.3(2) . . ?
O8 Gd1 C1 68.0(2) . . ?
O11 Gd1 C1 89.2(2) . . ?
O5 Gd1 C1 108.1(2) . . ?
O2 Gd1 C1 26.5(2) . . ?
O1 Gd1 C1 25.8(2) . . ?
O1 C1 O2 121.2(7) . . ?
O1 C1 C2 121.4(7) . . ?
O2 C1 C2 117.4(7) . . ?
O1 C1 Gd1 62.5(4) . . ?
O2 C1 Gd1 59.1(4) . . ?
C2 C1 Gd1 173.7(6) . . ?
C3 C2 C4 120.1(7) . . ?
C3 C2 C1 118.8(7) . . ?
C4 C2 C1 121.1(7) . . ?
C2 C3 C4 121.0(8) . 2_677 ?
C2 C3 H3 119.5 . . ?
C4 C3 H3 119.5 2_677 . ?
O3 C4 C3 117.8(8) . 2_677 ?
O3 C4 C2 123.2(7) . . ?
C3 C4 C2 118.9(8) 2_677 . ?
O4 C5 O5 121.8(6) . 2_566 ?
O4 C5 C6 120.1(6) . . ?
O5 C5 C6 118.1(6) 2_566 . ?
C7 C6 C8 119.8(6) . . ?
C7 C6 C5 119.8(6) . . ?
C8 C6 C5 120.4(6) . . ?
C6 C7 C8 120.8(7) . 2_666 ?
C6 C7 H7 119.6 . . ?
C8 C7 H7 119.6 2_666 . ?
O6 C8 C7 116.9(7) . 2_666 ?
O6 C8 C6 123.8(7) . . ?
C7 C8 C6 119.4(7) 2_666 . ?
O7 C9 O8 125.1(6) . 2_566 ?
O7 C9 C10 118.3(6) . . ?
O8 C9 C10 116.6(6) 2_566 . ?
C11 C10 C12 118.4(6) . . ?
C11 C10 C9 119.4(6) . . ?
C12 C10 C9 122.1(6) . . ?
C12 C11 C10 122.3(7) 2_556 . ?
C12 C11 H11 118.8 2_556 . ?
C10 C11 H11 118.8 . . ?
C11 C12 O9 117.4(7) 2_556 . ?
C11 C12 C10 119.3(7) 2_556 . ?
O9 C12 C10 123.3(6) . . ?
O10 C13 N1 125.1(10) . . ?
O10 C13 H13 117.4 . . ?
N1 C13 H13 117.4 . . ?
N1 C14 H14A 109.5 . . ?
N1 C14 H14B 109.5 . . ?
H14A C14 H14B 109.5 . . ?
N1 C14 H14C 109.5 . . ?
H14A C14 H14C 109.5 . . ?
H14B C14 H14C 109.5 . . ?
N1 C15 H15A 109.5 . . ?
N1 C15 H15B 109.5 . . ?
H15A C15 H15B 109.5 . . ?
N1 C15 H15C 109.5 . . ?
H15A C15 H15C 109.5 . . ?
H15B C15 H15C 109.5 . . ?
O11 C16 N2 124.9(11) . . ?
O11 C16 H16 117.6 . . ?
N2 C16 H16 117.6 . . ?
N2 C17 H17A 109.5 . . ?
N2 C17 H17B 109.5 . . ?
H17A C17 H17B 109.5 . . ?
N2 C17 H17C 109.5 . . ?
H17A C17 H17C 109.5 . . ?
H17B C17 H17C 109.5 . . ?
N2 C18 H18A 109.5 . . ?
N2 C18 H18B 109.5 . . ?
H18A C18 H18B 109.5 . . ?
N2 C18 H18C 109.5 . . ?
H18A C18 H18C 109.5 . . ?
H18B C18 H18C 109.5 . . ?
C13 N1 C14 122.6(10) . . ?
C13 N1 C15 119.3(10) . . ?
C14 N1 C15 118.0(10) . . ?
C16 N2 C18 120.5(11) . . ?
C16 N2 C17 121.1(13) . . ?
C18 N2 C17 118.4(13) . . ?
C1 O1 Gd1 91.7(4) . . ?
C1 O2 Gd1 94.5(4) . . ?
C4 O3 H3A 109.5 . . ?
C5 O4 Gd1 173.1(5) . . ?
C5 O5 Gd1 108.7(4) 2_566 . ?
C8 O6 H6 109.5 . . ?
C9 O7 Gd1 134.4(4) . . ?
C9 O8 Gd1 141.4(4) 2_566 . ?
C12 O9 H9 109.5 . . ?
C13 O10 Gd1 141.0(7) . . ?
C16 O11 Gd1 136.0(7) . . ?
Cl3A C19A Cl1A 110.6 . . ?
Cl3A C19A Cl2A 110.6 . . ?
Cl1A C19A Cl2A 110.6 . . ?
Cl3A C19A H19A 108.3 . . ?
Cl1A C19A H19A 108.3 . . ?
Cl2A C19A H19A 108.3 . . ?
Cl3B C19B Cl1B 110.6 . . ?
Cl3B C19B Cl2B 110.6 . . ?
Cl1B C19B Cl2B 110.6 . . ?
Cl3B C19B H19B 108.3 . . ?
Cl1B C19B H19B 108.3 . . ?
Cl2B C19B H19B 108.3 . . ?
C19B Cl1B Cl1B 89.9(8) . 2_676 ?
C19B Cl1B Cl2B 168(2) . 2_676 ?
Cl1B Cl1B Cl2B 79.4(15) 2_676 2_676 ?
C19B Cl2B Cl1B 79.4(10) . 2_676 ?

loop_
_geom_bond_atom_site_label_1
_geom_bond_atom_site_label_2
_geom_bond_distance
_geom_bond_site_symmetry_2
_geom_bond_publ_flag
Gd1 O4 2.334(5) . ?
Gd1 O10 2.372(6) . ?
Gd1 O7 2.378(5) . ?
Gd1 O8 2.406(5) . ?
Gd1 O11 2.421(6) . ?
Gd1 O5 2.426(5) . ?
Gd1 O2 2.450(5) . ?
Gd1 O1 2.526(5) . ?
Gd1 C1 2.848(7) . ?
C1 O1 1.240(10) . ?
C1 O2 1.273(10) . ?
C1 C2 1.502(10) . ?
C2 C3 1.383(12) . ?
C2 C4 1.398(12) . ?
C3 C4 1.394(11) 2_677 ?
C3 H3 0.9300 . ?
C4 O3 1.348(11) . ?
C4 C3 1.394(11) 2_677 ?
C5 O4 1.254(9) . ?
C5 O5 1.266(9) 2_566 ?
C5 C6 1.495(9) . ?
C6 C7 1.390(10) . ?
C6 C8 1.401(11) . ?
C7 C8 1.397(10) 2_666 ?
C7 H7 0.9300 . ?
C8 O6 1.354(10) . ?
C8 C7 1.397(10) 2_666 ?
C9 O7 1.256(8) . ?
C9 O8 1.263(8) 2_566 ?
C9 C10 1.503(9) . ?
C10 C11 1.402(10) . ?
C10 C12 1.412(10) . ?
C11 C12 1.366(10) 2_556 ?
C11 H11 0.9300 . ?
C12 C11 1.366(10) 2_556 ?
C12 O9 1.369(9) . ?
C13 O10 1.243(11) . ?
C13 N1 1.285(13) . ?
C13 H13 0.9300 . ?
C14 N1 1.457(14) . ?
C14 H14A 0.9600 . ?
C14 H14B 0.9600 . ?
C14 H14C 0.9600 . ?
C15 N1 1.460(15) . ?
C15 H15A 0.9600 . ?
C15 H15B 0.9600 . ?
C15 H15C 0.9600 . ?
C16 O11 1.200(12) . ?
C16 N2 1.315(12) . ?
C16 H16 0.9300 . ?
C17 N2 1.458(18) . ?
C17 H17A 0.9600 . ?
C17 H17B 0.9600 . ?
C17 H17C 0.9600 . ?
C18 N2 1.397(18) . ?
C18 H18A 0.9600 . ?
C18 H18B 0.9600 . ?
C18 H18C 0.9600 . ?
O3 H3A 0.8200 . ?
O5 C5 1.266(9) 2_566 ?
O6 H6 0.8200 . ?
O8 C9 1.263(8) 2_566 ?
O9 H9 0.8200 . ?
C19A Cl3A 1.7497 . ?
C19A Cl1A 1.7497 . ?
C19A Cl2A 1.7497 . ?
C19A H19A 0.9810 . ?
C19B Cl3B 1.7496 . ?
C19B Cl1B 1.7497 . ?
C19B Cl2B 1.7497 . ?
C19B H19B 0.9809 . ?
Cl1B Cl1B 2.07(4) 2_676 ?
Cl1B Cl2B 2.41(4) 2_676 ?
Cl2B Cl1B 2.41(3) 2_676 ?

loop_
_geom_hbond_atom_site_label_D
_geom_hbond_atom_site_label_H
_geom_hbond_atom_site_label_A
_geom_hbond_distance_DH
_geom_hbond_distance_HA
_geom_hbond_distance_DA
_geom_hbond_angle_DHA
_geom_hbond_site_symmetry_A
C7 H7 O2 0.93 2.57 3.452(9) 158.8 .
C7 H7 O11 0.93 2.63 3.349(11) 134.1 .
C15 H15A Cl2A 0.96 2.52 3.20(8) 128.3 1_445
C16 H16 O7 0.93 2.61 3.110(11) 114.6 .
C17 H17A Cl2A 0.96 2.92 3.61(8) 129.9 1_545
C17 H17C Cl3A 0.96 2.28 3.16(7) 153.7 2_666
C17 H17C Cl1B 0.96 2.98 3.68(8) 131.0 1_545
C17 H17C Cl2B 0.96 2.90 3.84(7) 168.7 2_666
C17 H17C Cl3B 0.96 2.31 2.95(6) 123.2 2_666
C18 H18B O6 0.96 2.58 3.48(2) 157.4 2_666
O3 H3A O2 0.82 1.87 2.585(9) 145.4 .
O6 H6 O5 0.82 1.86 2.573(8) 145.1 2_566
O9 H9 O1 0.82 2.45 3.085(8) 134.8 2_566
O9 H9 O8 0.82 1.91 2.619(8) 144.0 2_566
C19A H19A O3 0.98 2.21 2.947(16) 131.2 .
